data_2205789
loop_
_publ_author_name
'Li-Rong Wen'
'Ming Li'
'Zi-Qin Ke'
'Xiao Wang'

_publ_section_title 5-Amino-1-(1,5-dimethyl-1<i>H</i>-pyrazol-4-ylcarbonyl)-3-methylsulfanyl-1<i>H</i>-1,2,4-triazole
_journal_issue 5
_journal_name_full 'Acta Crystallographica Section E'
_journal_page_first o1231
_journal_page_last o1232
_journal_paper_doi 10.1107/S1600536805010019
_journal_volume 61
_journal_year 2005
_chemical_formula_iupac 'C9 H12 N6 O S'
_chemical_formula_moiety 'C9 H12 N6 O S'
_chemical_formula_sum 'C9 H12 N6 O S'
_chemical_formula_weight 252.31
_chemical_melting_point 514
_chemical_name_systematic
;
5-Amino-1-(1,5-dimethyl-1H-pyrazol-4-ylcarbonyl)-3-methylsulfanyl-
1H-1,2,4-triazole
;
_space_group_IT_number 14
_symmetry_cell_setting monoclinic
_symmetry_space_group_name_Hall '-P 2yn'
_symmetry_space_group_name_H-M 'P 1 21/n 1'
_atom_sites_solution_hydrogens geom
_atom_sites_solution_primary direct
_atom_sites_solution_secondary difmap
_cell_angle_alpha 90.00
_cell_angle_beta 101.275(8)
_cell_angle_gamma 90.00
_cell_formula_units_Z 4
_cell_length_a 7.642(5)
_cell_length_b 10.100(7)
_cell_length_c 15.250(10)
_cell_measurement_reflns_used 2811
_cell_measurement_temperature 293(2)
_cell_measurement_theta_max 27.78
_cell_measurement_theta_min 2.43
_cell_volume 1154.3(13)
_computing_cell_refinement 'SAINT (Bruker, 1999)'
_computing_data_collection 'SMART (Bruker, 1998)'
_computing_data_reduction SAINT
_computing_molecular_graphics 'SHELXTL (Bruker, 1999)'
_computing_publication_material SHELXTL
_computing_structure_refinement 'SHELXL97 (Sheldrick, 1997)'
_computing_structure_solution 'SHELXS97 (Sheldrick, 1997)'
_diffrn_ambient_temperature 293(2)
_diffrn_measured_fraction_theta_full 0.998
_diffrn_measured_fraction_theta_max 0.998
_diffrn_measurement_device_type 'Bruker APEX II CCD area-detector'
_diffrn_measurement_method '\f and \w'
_diffrn_radiation_monochromator graphite
_diffrn_radiation_source 'fine-focus sealed tube'
_diffrn_radiation_type MoK\a
_diffrn_radiation_wavelength 0.71073
_diffrn_reflns_av_R_equivalents 0.0195
_diffrn_reflns_av_sigmaI/netI 0.0197
_diffrn_reflns_limit_h_max 8
_diffrn_reflns_limit_h_min -9
_diffrn_reflns_limit_k_max 10
_diffrn_reflns_limit_k_min -12
_diffrn_reflns_limit_l_max 18
_diffrn_reflns_limit_l_min -18
_diffrn_reflns_number 5982
_diffrn_reflns_theta_full 25.03
_diffrn_reflns_theta_max 25.03
_diffrn_reflns_theta_min 2.43
_diffrn_standards_decay_% 0
_diffrn_standards_interval_count 0
_diffrn_standards_interval_time 0
_diffrn_standards_number 0
_exptl_absorpt_coefficient_mu 0.275
_exptl_absorpt_correction_T_max 0.946
_exptl_absorpt_correction_T_min 0.882
_exptl_absorpt_correction_type multi-scan
_exptl_absorpt_process_details '(SADABS; Sheldrick, 1996)'
_exptl_crystal_colour colourless
_exptl_crystal_density_diffrn 1.458
_exptl_crystal_density_method 'not measured'
_exptl_crystal_description prism
_exptl_crystal_F_000 528
_exptl_crystal_size_max 0.59
_exptl_crystal_size_mid 0.38
_exptl_crystal_size_min 0.20
_refine_diff_density_max 0.285
_refine_diff_density_min -0.504
_refine_ls_extinction_method none
_refine_ls_goodness_of_fit_ref 1.076
_refine_ls_hydrogen_treatment constr
_refine_ls_matrix_type full
_refine_ls_number_parameters 158
_refine_ls_number_reflns 2024
_refine_ls_number_restraints 0
_refine_ls_restrained_S_all 1.076
_refine_ls_R_factor_all 0.0480
_refine_ls_R_factor_gt 0.0427
_refine_ls_shift/su_max 0.001
_refine_ls_shift/su_mean 0.000
_refine_ls_structure_factor_coef Fsqd
_refine_ls_weighting_details 'calc w = 1/[\s^2^(Fo^2^)+(0.088P)^2^+0.3815P] where P = (Fo^2^+2Fc^2^)/3'
_refine_ls_weighting_scheme calc
_refine_ls_wR_factor_gt 0.1331
_refine_ls_wR_factor_ref 0.1383
_reflns_number_gt 1763
_reflns_number_total 2024
_reflns_threshold_expression I>2\s(I)
_cod_data_source_file rz6057.cif
_cod_data_source_block I
_cod_original_sg_symbol_H-M 'P 21/n'
_cod_database_code 2205789
_cod_database_fobs_code 2205789

loop_
_symmetry_equiv_pos_as_xyz
'x, y, z'
'-x+1/2, y+1/2, -z+1/2'
'-x, -y, -z'
'x-1/2, -y-1/2, z-1/2'

loop_
_atom_site_label
_atom_site_fract_x
_atom_site_fract_y
_atom_site_fract_z
_atom_site_U_iso_or_equiv
_atom_site_adp_type
_atom_site_calc_flag
_atom_site_refinement_flags
_atom_site_occupancy
_atom_site_type_symbol
S1 0.10096(9) 0.26001(5) 0.73818(4) 0.0513(3) Uani d . 1 S
O1 0.1850(3) 0.14608(17) 0.35938(10) 0.0574(5) Uani d . 1 O
N1 0.3695(3) -0.23200(17) 0.43843(12) 0.0435(5) Uani d . 1 N
N2 0.3390(3) -0.23236(18) 0.52346(14) 0.0508(5) Uani d . 1 N
N3 0.1647(2) 0.18127(17) 0.50250(10) 0.0377(4) Uani d . 1 N
N4 0.1752(2) 0.14103(17) 0.59131(11) 0.0378(4) Uani d . 1 N
N5 0.0756(2) 0.35432(17) 0.57145(11) 0.0419(5) Uani d . 1 N
N6 0.0819(3) 0.3799(2) 0.41826(13) 0.0546(5) Uani d . 1 N
H6A 0.0146 0.4507 0.4224 0.082 Uiso calc R 1 H
H6B 0.0287 0.3293 0.3731 0.082 Uiso calc R 1 H
C1 0.2779(3) -0.1124(2) 0.53426(14) 0.0444(5) Uani d . 1 C
H1 0.2450 -0.0832 0.5865 0.053 Uiso calc R 1 H
C2 0.4291(4) -0.3542(2) 0.40298(19) 0.0599(7) Uani d . 1 C
H2A 0.3311 -0.4152 0.3899 0.090 Uiso calc R 1 H
H2B 0.5234 -0.3926 0.4464 0.090 Uiso calc R 1 H
H2C 0.4721 -0.3354 0.3492 0.090 Uiso calc R 1 H
C3 0.3601(3) -0.0933(2) 0.30431(15) 0.0496(6) Uani d . 1 C
H3A 0.4729 -0.1305 0.2985 0.074 Uiso calc R 1 H
H3B 0.3605 0.0002 0.2929 0.074 Uiso calc R 1 H
H3C 0.2664 -0.1346 0.2620 0.074 Uiso calc R 1 H
C4 0.3301(3) -0.11662(19) 0.39637(13) 0.0365(5) Uani d . 1 C
C5 0.2687(3) -0.03366(19) 0.45695(13) 0.0354(5) Uani d . 1 C
C6 0.2056(3) 0.1000(2) 0.43473(13) 0.0385(5) Uani d . 1 C
C7 0.1192(3) 0.24681(18) 0.62684(14) 0.0376(5) Uani d . 1 C
C8 0.1448(4) 0.0926(2) 0.77486(15) 0.0516(6) Uani d . 1 C
H8A 0.0566 0.0352 0.7410 0.077 Uiso calc R 1 H
H8B 0.1403 0.0861 0.8372 0.077 Uiso calc R 1 H
H8C 0.2611 0.0669 0.7661 0.077 Uiso calc R 1 H
C9 0.1037(3) 0.3110(2) 0.49419(13) 0.0396(5) Uani d . 1 C

loop_
_atom_site_aniso_label
_atom_site_aniso_U_11
_atom_site_aniso_U_22
_atom_site_aniso_U_33
_atom_site_aniso_U_12
_atom_site_aniso_U_13
_atom_site_aniso_U_23
S1 0.0844(5) 0.0389(4) 0.0334(4) 0.0010(3) 0.0184(3) -0.0047(2)
O1 0.0905(13) 0.0526(10) 0.0314(8) 0.0214(9) 0.0173(8) 0.0087(7)
N1 0.0522(11) 0.0371(10) 0.0430(11) 0.0027(8) 0.0135(9) -0.0020(7)
N2 0.0698(14) 0.0411(11) 0.0430(11) 0.0044(9) 0.0148(9) 0.0051(8)
N3 0.0501(10) 0.0360(9) 0.0277(8) 0.0070(7) 0.0095(7) 0.0027(7)
N4 0.0499(10) 0.0375(9) 0.0265(8) 0.0041(7) 0.0086(7) 0.0014(7)
N5 0.0536(11) 0.0366(9) 0.0362(10) 0.0050(8) 0.0102(8) 0.0022(7)
N6 0.0785(14) 0.0464(11) 0.0408(11) 0.0176(10) 0.0163(10) 0.0093(9)
C1 0.0596(13) 0.0405(12) 0.0343(11) 0.0025(10) 0.0124(10) 0.0002(9)
C2 0.0744(17) 0.0391(13) 0.0691(17) 0.0065(11) 0.0216(14) -0.0082(12)
C3 0.0604(14) 0.0522(13) 0.0406(12) 0.0051(11) 0.0208(10) -0.0015(10)
C4 0.0361(10) 0.0376(11) 0.0359(11) -0.0013(8) 0.0077(8) -0.0015(8)
C5 0.0380(10) 0.0373(11) 0.0308(10) -0.0001(8) 0.0067(8) 0.0004(8)
C6 0.0450(11) 0.0404(11) 0.0312(11) 0.0034(9) 0.0097(8) 0.0012(8)
C7 0.0428(12) 0.0349(10) 0.0349(11) -0.0005(8) 0.0065(9) 0.0002(8)
C8 0.0709(15) 0.0465(13) 0.0385(12) -0.0015(11) 0.0134(11) 0.0048(10)
C9 0.0472(12) 0.0370(11) 0.0344(10) 0.0065(9) 0.0080(9) 0.0037(9)

loop_
_atom_type_symbol
_atom_type_description
_atom_type_scat_dispersion_real
_atom_type_scat_dispersion_imag
_atom_type_scat_source
C C 0.0033 0.0016 'International Tables Vol C Tables 4.2.6.8 and 6.1.1.4'
H H 0.0000 0.0000 'International Tables Vol C Tables 4.2.6.8 and 6.1.1.4'
N N 0.0061 0.0033 'International Tables Vol C Tables 4.2.6.8 and 6.1.1.4'
O O 0.0106 0.0060 'International Tables Vol C Tables 4.2.6.8 and 6.1.1.4'
S S 0.1246 0.1234 'International Tables Vol C Tables 4.2.6.8 and 6.1.1.4'

loop_
_geom_angle_atom_site_label_1
_geom_angle_atom_site_label_2
_geom_angle_atom_site_label_3
_geom_angle
_geom_angle_publ_flag
C7 S1 C8 100.79(10) ?
C4 N1 N2 113.28(17) yes
C4 N1 C2 128.2(2) ?
N2 N1 C2 118.40(19) ?
C1 N2 N1 104.29(17) yes
C9 N3 N4 108.46(15) yes
C9 N3 C6 127.20(17) ?
N4 N3 C6 124.32(17) ?
C7 N4 N3 101.66(16) yes
C9 N5 C7 103.03(18) yes
C9 N6 H6A 109.5 ?
C9 N6 H6B 109.5 ?
H6A N6 H6B 109.5 ?
N2 C1 C5 111.94(19) yes
N2 C1 H1 124.0 ?
C5 C1 H1 124.0 ?
N1 C2 H2A 109.5 ?
N1 C2 H2B 109.5 ?
H2A C2 H2B 109.5 ?
N1 C2 H2C 109.5 ?
H2A C2 H2C 109.5 ?
H2B C2 H2C 109.5 ?
C4 C3 H3A 109.5 ?
C4 C3 H3B 109.5 ?
H3A C3 H3B 109.5 ?
C4 C3 H3C 109.5 ?
H3A C3 H3C 109.5 ?
H3B C3 H3C 109.5 ?
N1 C4 C5 106.22(18) yes
N1 C4 C3 122.03(18) ?
C5 C4 C3 131.69(19) ?
C4 C5 C1 104.27(19) yes
C4 C5 C6 122.93(18) ?
C1 C5 C6 132.74(19) ?
O1 C6 N3 117.65(19) ?
O1 C6 C5 123.39(19) ?
N3 C6 C5 118.96(18) ?
N4 C7 N5 116.75(19) yes
N4 C7 S1 124.30(15) ?
N5 C7 S1 118.94(15) ?
S1 C8 H8A 109.5 ?
S1 C8 H8B 109.5 ?
H8A C8 H8B 109.5 ?
S1 C8 H8C 109.5 ?
H8A C8 H8C 109.5 ?
H8B C8 H8C 109.5 ?
N5 C9 N6 126.2(2) ?
N5 C9 N3 110.08(17) yes
N6 C9 N3 123.68(18) ?

loop_
_geom_bond_atom_site_label_1
_geom_bond_atom_site_label_2
_geom_bond_distance
_geom_bond_publ_flag
S1 C7 1.736(2) ?
S1 C8 1.791(3) ?
O1 C6 1.221(3) yes
N1 C4 1.336(3) yes
N1 N2 1.362(3) ?
N1 C2 1.456(3) ?
N2 C1 1.320(3) yes
N3 C9 1.388(3) yes
N3 N4 1.401(2) ?
N3 C6 1.402(3) ?
N4 C7 1.307(3) yes
N5 C9 1.313(3) yes
N5 C7 1.376(3) yes
N6 C9 1.333(3) yes
N6 H6A 0.8900 ?
N6 H6B 0.8900 ?
C1 C5 1.412(3) yes
C1 H1 0.9300 ?
C2 H2A 0.9600 ?
C2 H2B 0.9600 ?
C2 H2C 0.9600 ?
C3 C4 1.485(3) ?
C3 H3A 0.9600 ?
C3 H3B 0.9600 ?
C3 H3C 0.9600 ?
C4 C5 1.395(3) yes
C5 C6 1.451(3) ?
C8 H8A 0.9600 ?
C8 H8B 0.9600 ?
C8 H8C 0.9600 ?

loop_
_geom_hbond_atom_site_label_D
_geom_hbond_atom_site_label_H
_geom_hbond_atom_site_label_A
_geom_hbond_site_symmetry_A
_geom_hbond_distance_DH
_geom_hbond_distance_HA
_geom_hbond_distance_DA
_geom_hbond_angle_DHA
N6 H6B O1 . 0.89 2.23 2.695(3) 112
N6 H6A N5 3_566 0.89 2.09 2.961(3) 163

loop_
_geom_torsion_atom_site_label_1
_geom_torsion_atom_site_label_2
_geom_torsion_atom_site_label_3
_geom_torsion_atom_site_label_4
_geom_torsion
C4 N1 N2 C1 0.1(3)
C2 N1 N2 C1 -176.6(2)
C9 N3 N4 C7 0.7(2)
C6 N3 N4 C7 -177.77(19)
N1 N2 C1 C5 -0.1(3)
N2 N1 C4 C5 -0.1(2)
C2 N1 C4 C5 176.2(2)
N2 N1 C4 C3 177.6(2)
C2 N1 C4 C3 -6.1(3)
N1 C4 C5 C1 0.0(2)
C3 C4 C5 C1 -177.3(2)
N1 C4 C5 C6 -177.49(18)
C3 C4 C5 C6 5.1(3)
N2 C1 C5 C4 0.1(3)
N2 C1 C5 C6 177.2(2)
C9 N3 C6 O1 -0.6(3)
N4 N3 C6 O1 177.57(19)
C9 N3 C6 C5 179.75(19)
N4 N3 C6 C5 -2.1(3)
C4 C5 C6 O1 7.3(3)
C1 C5 C6 O1 -169.5(2)
C4 C5 C6 N3 -173.12(19)
C1 C5 C6 N3 10.2(3)
N3 N4 C7 N5 -1.2(2)
N3 N4 C7 S1 -179.97(15)
C9 N5 C7 N4 1.2(3)
C9 N5 C7 S1 -179.93(15)
C8 S1 C7 N4 -8.0(2)
C8 S1 C7 N5 173.27(18)
C7 N5 C9 N6 -179.3(2)
C7 N5 C9 N3 -0.7(2)
N4 N3 C9 N5 0.0(2)
C6 N3 C9 N5 178.41(19)
N4 N3 C9 N6 178.7(2)
C6 N3 C9 N6 -2.9(4)

loop_
_cod_related_entry_id
_cod_related_entry_database
_cod_related_entry_code
1 ChemSpider 21129535
